data_7218671
loop_
_publ_author_name
'Zhilyaeva, Elena I.'
'Shilov, Gennadii V.'
'Torunova, Svetlana A.'
'Flakina, Alexandra M.'
'Lyubovskii, Rustem B.'
'Pesotskii, Sergey I.'
'Aldoshin, Sergey M.'
'Lyubovskaya, Rimma N.'

_publ_section_title
;
 Phase transitions in \q-(ET)4MnBr4(C6H6&#x2212;nCln) (n = 1, 2) driven by
 ordering in anion and/or cation layers
;
_journal_issue 43
_journal_name_full CrystEngComm
_journal_page_first 10103
_journal_paper_doi 10.1039/C4CE01440E
_journal_volume 16
_journal_year 2014
_chemical_formula_moiety (C_10H_8S_8)_4(MnBr_4)(C_6H_4Cl_2)
_chemical_formula_sum 'C46 H36 Br4 Cl2 Mn S32'
_chemical_formula_weight 2060.15
_chemical_name_common bis(ethylenedithio)tetrathiafulvalenium_tetrabromomanganate(II)_dichlorobenzene_(4/1/1)
_space_group_IT_number 2
_symmetry_cell_setting triclinic
_symmetry_space_group_name_Hall '-P 1 (-1/2*x+1/2*y+1/2*z,1/2*x-1/2*y+1/2*z,1/2*x+1/2*y-1/2*z)'
_symmetry_space_group_name_H-M 'I -1'
_atom_sites_solution_hydrogens geom
_atom_sites_solution_primary direct
_atom_sites_solution_secondary difmap
_audit_creation_method SHELXL-97
_cell_angle_alpha 91.03(4)
_cell_angle_beta 89.57(4)
_cell_angle_gamma 89.71(4)
_cell_formula_units_Z 4
_cell_length_a 9.401(4)
_cell_length_b 9.981(4)
_cell_length_c 74.39(4)
_cell_measurement_reflns_used 35
_cell_measurement_temperature 260(2)
_cell_measurement_theta_max 15
_cell_measurement_theta_min 5
_cell_volume 6979(6)
_computing_structure_refinement 'SHELXL-97 (Sheldrick, 1997)'
_computing_structure_solution 'SHELXS-97 (Sheldrick, 1990)'
_diffrn_ambient_temperature 260(2)
_diffrn_measured_fraction_theta_full 0.991
_diffrn_measured_fraction_theta_max 0.991
_diffrn_measurement_device_type 'KM-4 point detector diffractometr'
_diffrn_measurement_method 'w\2T scans'
_diffrn_radiation_monochromator graphite
_diffrn_radiation_source 'fine-focus sealed tube'
_diffrn_radiation_type MoK\a
_diffrn_radiation_wavelength 0.71073
_diffrn_reflns_av_R_equivalents 0.0402
_diffrn_reflns_av_sigmaI/netI 0.2000
_diffrn_reflns_limit_h_max 11
_diffrn_reflns_limit_h_min -11
_diffrn_reflns_limit_k_max 12
_diffrn_reflns_limit_k_min -12
_diffrn_reflns_limit_l_max 91
_diffrn_reflns_limit_l_min 0
_diffrn_reflns_number 13753
_diffrn_reflns_theta_full 26.02
_diffrn_reflns_theta_max 26.02
_diffrn_reflns_theta_min 0.55
_exptl_absorpt_coefficient_mu 3.551
_exptl_absorpt_correction_type none
_exptl_crystal_density_diffrn 1.961
_exptl_crystal_density_method 'not measured'
_exptl_crystal_F_000 4092
_exptl_crystal_preparation dichlorobenzene
_refine_diff_density_max 0.679
_refine_diff_density_min -0.958
_refine_diff_density_rms 0.148
_refine_ls_extinction_method none
_refine_ls_goodness_of_fit_ref 0.995
_refine_ls_hydrogen_treatment constr
_refine_ls_matrix_type full
_refine_ls_number_parameters 766
_refine_ls_number_reflns 13640
_refine_ls_number_restraints 0
_refine_ls_restrained_S_all 0.995
_refine_ls_R_factor_all 0.2171
_refine_ls_R_factor_gt 0.0523
_refine_ls_shift/su_max 0.001
_refine_ls_shift/su_mean 0.000
_refine_ls_structure_factor_coef Fsqd
_refine_ls_weighting_details 'calc w=1/[\s^2^(Fo^2^)+(0.0103P)^2^+0.0000P] where P=(Fo^2^+2Fc^2^)/3'
_refine_ls_weighting_scheme calc
_refine_ls_wR_factor_gt 0.0871
_refine_ls_wR_factor_ref 0.0992
_reflns_number_gt 5940
_reflns_number_total 13640
_reflns_threshold_expression >2sigma(I)
_cod_data_source_file c4ce01440e1.cif
_cod_data_source_block mn260
_cod_original_sg_symbol_H-M ' I -1'
_cod_database_code 7218671

loop_
_symmetry_equiv_pos_as_xyz
'x, y, z'
'x+1/2, y+1/2, z+1/2'
'-x, -y, -z'
'-x+1/2, -y+1/2, -z+1/2'

loop_
_atom_site_label
_atom_site_type_symbol
_atom_site_fract_x
_atom_site_fract_y
_atom_site_fract_z
_atom_site_U_iso_or_equiv
_atom_site_adp_type
_atom_site_occupancy
_atom_site_symmetry_multiplicity
_atom_site_calc_flag
_atom_site_refinement_flags
Mn1 Mn 0.23994(11) 0.49340(10) 0.125119(13) 0.0333(3) Uani 1 1 d .
Br1 Br 0.25714(9) 0.68777(8) 0.104385(10) 0.0500(2) Uani 1 1 d .
Br2 Br 0.45230(8) 0.49067(9) 0.145406(10) 0.0526(2) Uani 1 1 d .
Br3 Br 0.22588(9) 0.27964(8) 0.106663(11) 0.0565(2) Uani 1 1 d .
Br4 Br 0.02417(8) 0.51428(9) 0.144919(11) 0.0564(2) Uani 1 1 d .
S1 S 0.1264(2) 0.33503(19) -0.08204(2) 0.0462(5) Uani 1 1 d .
S2 S 0.1463(2) 0.35618(19) -0.04261(2) 0.0390(5) Uani 1 1 d .
S3 S 0.1457(2) 0.36174(19) 0.00144(2) 0.0421(5) Uani 1 1 d .
S4 S 0.1289(2) 0.3501(2) 0.04069(2) 0.0489(5) Uani 1 1 d .
S5 S 0.3446(2) 0.6358(2) 0.03965(2) 0.0511(6) Uani 1 1 d .
S6 S 0.3252(2) 0.6012(2) 0.00062(2) 0.0461(5) Uani 1 1 d .
S7 S 0.3259(2) 0.59561(19) -0.04210(2) 0.0420(5) Uani 1 1 d .
S8 S 0.3573(2) 0.61179(19) -0.08139(2) 0.0453(5) Uani 1 1 d .
C1 C 0.2343(7) 0.4750(7) -0.03018(9) 0.0433(19) Uani 1 1 d .
C2 C 0.2356(7) 0.4794(7) -0.01176(9) 0.0392(18) Uani 1 1 d .
C3 C 0.2751(8) 0.5445(7) 0.02163(8) 0.0367(18) Uani 1 1 d .
C4 C 0.3191(8) 0.5226(7) 0.05799(8) 0.0421(19) Uani 1 1 d .
H4A H 0.3877 0.4500 0.0568 0.051 Uiso 1 1 calc R
H4B H 0.3388 0.5702 0.0692 0.051 Uiso 1 1 calc R
C5 C 0.1754(8) 0.4650(7) 0.05912(8) 0.043(2) Uani 1 1 d .
H5A H 0.1066 0.5378 0.0595 0.052 Uiso 1 1 calc R
H5B H 0.1670 0.4176 0.0703 0.052 Uiso 1 1 calc R
C6 C 0.1959(8) 0.4345(8) 0.02191(9) 0.044(2) Uani 1 1 d .
C7 C 0.1954(7) 0.4214(7) -0.06346(8) 0.0345(17) Uani 1 1 d .
C8 C 0.1740(8) 0.4462(7) -0.10004(8) 0.045(2) Uani 1 1 d .
H8A H 0.1564 0.4019 -0.1115 0.054 Uiso 1 1 calc R
H8B H 0.1145 0.5258 -0.0993 0.054 Uiso 1 1 calc R
C9 C 0.3298(7) 0.4871(7) -0.09912(9) 0.0406(18) Uani 1 1 d .
H9A H 0.3590 0.5234 -0.1106 0.049 Uiso 1 1 calc R
H9B H 0.3881 0.4088 -0.0969 0.049 Uiso 1 1 calc R
C10 C 0.2800(7) 0.5294(7) -0.06321(8) 0.0352(17) Uani 1 1 d .
S9 S 0.4199(2) 0.1268(2) 0.02199(2) 0.0457(5) Uani 1 1 d .
S10 S 0.3984(2) 0.15115(19) 0.06122(2) 0.0449(5) Uani 1 1 d .
S11 S 0.5863(2) -0.15439(19) 0.06055(2) 0.0475(5) Uani 1 1 d .
S12 S 0.5775(2) -0.12728(19) 0.02143(2) 0.0446(5) Uani 1 1 d .
C11 C 0.4988(7) 0.0018(6) 0.00942(7) 0.0340(18) Uani 1 1 d .
C12 C 0.5286(7) -0.0595(7) 0.04232(8) 0.0366(18) Uani 1 1 d .
C13 C 0.4888(9) -0.0763(8) 0.07866(10) 0.059(2) Uani 1 1 d .
H13A H 0.3904 -0.1046 0.0779 0.071 Uiso 1 1 calc R
H13B H 0.5264 -0.1084 0.0899 0.071 Uiso 1 1 calc R
C14 C 0.4923(9) 0.0706(8) 0.07908(9) 0.060(2) Uani 1 1 d .
H14A H 0.5908 0.0988 0.0787 0.073 Uiso 1 1 calc R
H14B H 0.4523 0.1021 0.0905 0.073 Uiso 1 1 calc R
C15 C 0.4587(7) 0.0574(7) 0.04255(8) 0.0348(17) Uani 1 1 d .
S13 S -0.1055(2) 1.1143(2) 0.02165(2) 0.0463(5) Uani 1 1 d .
S14 S -0.1210(2) 1.1479(2) 0.06085(2) 0.0485(5) Uani 1 1 d .
S15 S 0.1125(2) 0.87105(19) 0.06112(2) 0.0418(5) Uani 1 1 d .
S16 S 0.0979(2) 0.8889(2) 0.02179(2) 0.0448(5) Uani 1 1 d .
C16 C -0.0021(7) 1.0011(7) 0.00944(8) 0.0393(19) Uani 1 1 d .
C17 C -0.0479(8) 1.0546(8) 0.04261(8) 0.042(2) Uani 1 1 d .
C18 C -0.0819(9) 1.0330(8) 0.07902(9) 0.053(2) Uani 1 1 d .
H18A H -0.1049 1.0774 0.0904 0.064 Uiso 1 1 calc R
H18B H -0.1435 0.9557 0.0778 0.064 Uiso 1 1 calc R
C19 C 0.0670(8) 0.9857(7) 0.07961(9) 0.048(2) Uani 1 1 d .
H19A H 0.0827 0.9409 0.0909 0.058 Uiso 1 1 calc R
H19B H 0.1298 1.0624 0.0792 0.058 Uiso 1 1 calc R
C20 C 0.0435(7) 0.9541(7) 0.04287(8) 0.0344(17) Uani 1 1 d .
S17 S 0.1036(2) 0.5985(2) 0.20993(2) 0.0422(5) Uani 1 1 d .
S18 S 0.1299(2) 0.59470(19) 0.24902(2) 0.0400(5) Uani 1 1 d .
S19 S 0.1324(2) 0.61125(19) 0.29237(2) 0.0383(5) Uani 1 1 d .
S20 S 0.1094(2) 0.6441(2) 0.33167(2) 0.0441(5) Uani 1 1 d .
S21 S 0.3792(2) 0.3984(2) 0.33235(2) 0.0446(5) Uani 1 1 d .
S22 S 0.36677(19) 0.41520(18) 0.29289(2) 0.0373(5) Uani 1 1 d .
S23 S 0.3713(2) 0.40595(19) 0.24944(2) 0.0394(5) Uani 1 1 d .
S24 S 0.3957(2) 0.3776(2) 0.21036(2) 0.0442(5) Uani 1 1 d .
C21 C 0.2501(7) 0.5088(7) 0.28024(8) 0.0334(17) Uani 1 1 d .
C22 C 0.2501(7) 0.5027(7) 0.26183(9) 0.0414(19) Uani 1 1 d .
C23 C 0.1932(8) 0.5362(7) 0.22826(9) 0.0375(18) Uani 1 1 d .
C24 C 0.3046(7) 0.4505(7) 0.22842(8) 0.0356(18) Uani 1 1 d .
C25 C 0.2237(7) 0.5546(7) 0.19159(8) 0.0359(18) Uani 1 1 d .
H25A H 0.1749 0.5677 0.1803 0.043 Uiso 1 1 calc R
H25B H 0.3042 0.6150 0.1919 0.043 Uiso 1 1 calc R
C26 C 0.3002(7) 0.4697(6) 0.31383(8) 0.0287(16) Uani 1 1 d .
C27 C 0.2776(7) 0.4143(7) 0.19203(8) 0.0375(18) Uani 1 1 d .
H27A H 0.3272 0.3946 0.1808 0.045 Uiso 1 1 calc R
H27B H 0.1967 0.3546 0.1927 0.045 Uiso 1 1 calc R
C28 C 0.2612(8) 0.4561(7) 0.35028(9) 0.046(2) Uani 1 1 d .
H28A H 0.1727 0.4069 0.3496 0.055 Uiso 1 1 calc R
H28B H 0.3044 0.4369 0.3618 0.055 Uiso 1 1 calc R
C29 C 0.2292(8) 0.6051(7) 0.34946(9) 0.047(2) Uani 1 1 d .
H29A H 0.3175 0.6533 0.3477 0.056 Uiso 1 1 calc R
H29B H 0.1880 0.6352 0.3608 0.056 Uiso 1 1 calc R
C30 C 0.1928(7) 0.5629(7) 0.31352(8) 0.0383(19) Uani 1 1 d .
S25 S -0.3672(2) 1.14592(19) 0.22871(2) 0.0396(5) Uani 1 1 d .
S26 S -0.3981(2) 1.1223(2) 0.18964(2) 0.0434(5) Uani 1 1 d .
S27 S -0.11182(19) 1.34828(19) 0.18856(2) 0.0379(5) Uani 1 1 d .
S28 S -0.1313(2) 1.33816(19) 0.22788(2) 0.0378(5) Uani 1 1 d .
C31 C -0.2491(7) 1.2454(6) 0.24097(8) 0.0380(19) Uani 1 1 d .
C32 C -0.3043(7) 1.1944(7) 0.20777(8) 0.0328(17) Uani 1 1 d .
C33 C -0.2807(9) 1.1610(8) 0.17132(9) 0.055(2) Uani 1 1 d .
H33A H -0.1993 1.1010 0.1718 0.067 Uiso 1 1 calc R
H33B H -0.3299 1.1418 0.1602 0.067 Uiso 1 1 calc R
C34 C -0.2281(8) 1.2982(8) 0.17074(9) 0.053(2) Uani 1 1 d .
H34A H -0.3093 1.3585 0.1708 0.064 Uiso 1 1 calc R
H34B H -0.1783 1.3095 0.1594 0.064 Uiso 1 1 calc R
C35 C -0.1990(7) 1.2819(7) 0.20724(8) 0.0318(17) Uani 1 1 d .
S29 S 0.6330(2) 0.65108(19) 0.22832(2) 0.0388(5) Uani 1 1 d .
S30 S 0.61333(18) 0.62505(19) 0.18910(2) 0.0365(4) Uani 1 1 d .
S31 S 0.9033(2) 0.8470(2) 0.18912(2) 0.0436(5) Uani 1 1 d .
S32 S 0.8706(2) 0.84080(19) 0.22829(2) 0.0392(5) Uani 1 1 d .
C36 C 0.7493(7) 0.7484(6) 0.24080(8) 0.0315(17) Uani 1 1 d .
C37 C 0.7016(6) 0.6965(6) 0.20760(8) 0.0247(15) Uani 1 1 d .
C38 C 0.7336(7) 0.6613(7) 0.17109(8) 0.0404(19) Uani 1 1 d .
H38A H 0.8150 0.6016 0.1718 0.049 Uiso 1 1 calc R
H38B H 0.6864 0.6422 0.1598 0.049 Uiso 1 1 calc R
C39 C 0.7862(7) 0.8034(7) 0.17091(8) 0.0369(18) Uani 1 1 d .
H39A H 0.7048 0.8634 0.1714 0.044 Uiso 1 1 calc R
H39B H 0.8358 0.8177 0.1596 0.044 Uiso 1 1 calc R
C40 C 0.8099(7) 0.7833(7) 0.20742(8) 0.0286(16) Uani 1 1 d .
Cl2 Cl -0.3790(2) 0.79976(19) 0.12638(3) 0.0517(5) Uani 1 1 d .
Cl1 Cl -0.0493(2) 0.8685(2) 0.12498(3) 0.0512(5) Uani 1 1 d .
C44 C -0.3807(9) 1.1930(8) 0.12412(9) 0.051(2) Uani 1 1 d .
H44A H -0.4483 1.2612 0.1237 0.061 Uiso 1 1 calc R
C41 C -0.1783(7) 0.9926(7) 0.12538(8) 0.0349(17) Uani 1 1 d .
C45 C -0.4220(7) 1.0659(7) 0.12429(8) 0.0360(17) Uani 1 1 d .
H45A H -0.5183 1.0457 0.1236 0.043 Uiso 1 1 calc R
C42 C -0.1362(9) 1.1305(8) 0.12530(9) 0.046(2) Uani 1 1 d .
H42A H -0.0404 1.1529 0.1257 0.055 Uiso 1 1 calc R
C46 C -0.3222(8) 0.9624(7) 0.12551(9) 0.0425(19) Uani 1 1 d .
C43 C -0.2340(11) 1.2254(8) 0.12465(9) 0.060(2) Uani 1 1 d .
H43A H -0.2064 1.3147 0.1245 0.072 Uiso 1 1 calc R

loop_
_atom_site_aniso_label
_atom_site_aniso_U_11
_atom_site_aniso_U_22
_atom_site_aniso_U_33
_atom_site_aniso_U_23
_atom_site_aniso_U_13
_atom_site_aniso_U_12
Mn1 0.0328(6) 0.0333(6) 0.0339(6) -0.0013(5) 0.0003(5) -0.0029(5)
Br1 0.0574(6) 0.0462(5) 0.0469(5) 0.0089(4) 0.0014(4) -0.0048(4)
Br2 0.0427(5) 0.0660(6) 0.0491(5) -0.0067(4) -0.0121(4) -0.0016(4)
Br3 0.0690(6) 0.0438(5) 0.0560(5) -0.0148(4) 0.0003(4) -0.0047(5)
Br4 0.0412(5) 0.0789(7) 0.0488(5) 0.0017(4) 0.0129(4) -0.0024(5)
S1 0.0637(14) 0.0409(12) 0.0343(11) 0.0019(9) -0.0079(9) -0.0158(11)
S2 0.0472(12) 0.0412(12) 0.0287(10) 0.0026(8) -0.0053(8) -0.0077(10)
S3 0.0489(12) 0.0481(13) 0.0296(10) 0.0009(8) -0.0038(8) -0.0146(10)
S4 0.0637(14) 0.0506(13) 0.0328(11) 0.0049(9) -0.0001(9) -0.0201(11)
S5 0.0784(16) 0.0423(13) 0.0328(11) -0.0027(9) -0.0060(10) -0.0162(12)
S6 0.0622(14) 0.0476(13) 0.0286(10) 0.0021(8) 0.0014(9) -0.0166(11)
S7 0.0532(13) 0.0425(12) 0.0302(10) -0.0029(8) -0.0036(9) -0.0067(10)
S8 0.0639(14) 0.0416(12) 0.0304(10) -0.0006(8) 0.0030(9) -0.0160(11)
C1 0.041(5) 0.049(5) 0.039(4) -0.002(4) -0.004(3) -0.004(4)
C2 0.035(4) 0.049(5) 0.033(4) -0.001(3) -0.003(3) -0.001(4)
C3 0.052(5) 0.038(5) 0.020(4) 0.005(3) 0.000(3) -0.008(4)
C4 0.059(5) 0.053(5) 0.014(3) -0.002(3) -0.009(3) 0.005(4)
C5 0.064(6) 0.047(5) 0.018(4) 0.012(3) -0.005(3) 0.004(4)
C6 0.049(5) 0.058(5) 0.024(4) -0.005(3) -0.003(3) 0.005(4)
C7 0.031(4) 0.038(5) 0.034(4) -0.001(3) 0.003(3) 0.004(4)
C8 0.079(6) 0.037(5) 0.018(4) 0.007(3) -0.005(3) -0.014(4)
C9 0.051(5) 0.038(5) 0.032(4) 0.000(3) 0.004(3) -0.001(4)
C10 0.042(5) 0.035(4) 0.029(4) -0.002(3) -0.009(3) 0.000(4)
S9 0.0624(14) 0.0439(12) 0.0311(11) 0.0051(9) -0.0036(9) 0.0029(11)
S10 0.0644(14) 0.0377(12) 0.0327(11) -0.0006(8) -0.0068(9) 0.0031(11)
S11 0.0711(15) 0.0363(12) 0.0352(11) -0.0006(9) -0.0123(10) 0.0054(11)
S12 0.0585(14) 0.0407(12) 0.0347(11) 0.0016(9) 0.0026(9) 0.0005(10)
C11 0.037(4) 0.039(4) 0.027(4) 0.005(3) -0.002(3) -0.019(4)
C12 0.041(5) 0.044(5) 0.024(4) -0.003(3) -0.005(3) -0.015(4)
C13 0.084(7) 0.049(6) 0.044(5) 0.017(4) 0.003(4) 0.004(5)
C14 0.090(7) 0.069(6) 0.022(4) -0.001(4) -0.013(4) -0.005(5)
C15 0.042(5) 0.033(4) 0.029(4) 0.001(3) -0.006(3) -0.012(4)
S13 0.0582(14) 0.0506(13) 0.0300(11) 0.0003(9) -0.0009(9) 0.0043(11)
S14 0.0724(15) 0.0417(12) 0.0311(11) 0.0008(9) 0.0096(9) 0.0049(11)
S15 0.0539(13) 0.0405(12) 0.0311(10) 0.0003(8) -0.0024(9) -0.0024(10)
S16 0.0553(13) 0.0496(13) 0.0293(10) -0.0031(9) 0.0010(8) 0.0004(11)
C16 0.044(5) 0.048(5) 0.026(4) 0.003(3) -0.004(3) -0.020(4)
C17 0.059(5) 0.053(5) 0.014(3) 0.004(3) 0.007(3) -0.019(5)
C18 0.071(6) 0.055(6) 0.034(4) 0.003(4) 0.005(4) 0.008(5)
C19 0.066(6) 0.050(5) 0.028(4) 0.000(3) -0.008(4) 0.002(5)
C20 0.039(5) 0.031(4) 0.033(4) -0.009(3) 0.000(3) -0.014(4)
S17 0.0372(12) 0.0545(13) 0.0349(11) 0.0022(9) -0.0036(8) 0.0086(10)
S18 0.0473(12) 0.0417(12) 0.0309(10) -0.0026(8) 0.0001(8) 0.0049(10)
S19 0.0438(12) 0.0409(12) 0.0303(10) 0.0022(8) -0.0037(8) 0.0002(10)
S20 0.0402(12) 0.0563(14) 0.0356(11) -0.0029(9) -0.0043(8) 0.0118(10)
S21 0.0423(12) 0.0589(14) 0.0326(11) 0.0078(9) -0.0006(8) 0.0107(11)
S22 0.0388(11) 0.0411(12) 0.0319(10) 0.0013(8) 0.0004(8) 0.0001(9)
S23 0.0458(12) 0.0414(12) 0.0311(10) 0.0017(8) -0.0041(8) 0.0038(10)
S24 0.0394(12) 0.0570(14) 0.0361(11) 0.0006(9) 0.0044(8) 0.0089(10)
C21 0.034(4) 0.038(4) 0.028(4) -0.004(3) -0.002(3) -0.013(3)
C22 0.040(5) 0.051(5) 0.034(4) -0.002(3) 0.003(3) -0.016(4)
C23 0.044(5) 0.037(5) 0.032(4) -0.002(3) -0.002(3) -0.005(4)
C24 0.040(5) 0.040(5) 0.026(4) 0.001(3) 0.007(3) -0.008(4)
C25 0.043(5) 0.045(5) 0.020(4) 0.004(3) -0.006(3) -0.004(4)
C26 0.030(4) 0.030(4) 0.026(4) 0.016(3) -0.006(3) -0.011(3)
C27 0.039(4) 0.040(5) 0.034(4) -0.003(3) 0.003(3) 0.000(4)
C28 0.047(5) 0.060(6) 0.031(4) 0.003(4) 0.006(3) 0.002(4)
C29 0.048(5) 0.060(6) 0.032(4) -0.015(4) -0.009(3) 0.000(4)
C30 0.033(4) 0.052(5) 0.030(4) 0.010(3) -0.009(3) -0.026(4)
S25 0.0451(12) 0.0439(12) 0.0301(10) 0.0046(8) -0.0007(8) -0.0116(10)
S26 0.0412(12) 0.0580(13) 0.0308(10) -0.0074(9) 0.0027(8) -0.0175(10)
S27 0.0347(11) 0.0484(12) 0.0306(10) 0.0006(8) 0.0016(8) -0.0114(10)
S28 0.0405(11) 0.0442(12) 0.0290(10) 0.0010(8) -0.0044(8) -0.0106(9)
C31 0.043(5) 0.028(4) 0.043(4) 0.006(4) -0.004(4) 0.001(4)
C32 0.030(4) 0.037(4) 0.031(4) -0.008(3) 0.002(3) 0.000(4)
C33 0.074(6) 0.052(6) 0.040(5) -0.001(4) 0.004(4) -0.022(5)
C34 0.066(6) 0.066(6) 0.027(4) -0.001(4) -0.009(4) -0.019(5)
C35 0.039(4) 0.036(4) 0.020(4) 0.004(3) -0.002(3) 0.004(4)
S29 0.0405(11) 0.0434(12) 0.0327(10) 0.0021(8) 0.0053(8) -0.0101(9)
S30 0.0316(11) 0.0468(12) 0.0309(10) -0.0022(8) 0.0005(8) -0.0088(9)
S31 0.0398(12) 0.0574(13) 0.0341(11) 0.0089(9) -0.0041(8) -0.0168(10)
S32 0.0421(12) 0.0433(12) 0.0320(10) -0.0020(8) -0.0003(8) -0.0085(10)
C36 0.032(4) 0.029(4) 0.034(4) 0.003(3) -0.004(3) 0.008(3)
C37 0.023(4) 0.028(4) 0.023(3) 0.008(3) -0.001(3) 0.005(3)
C38 0.047(5) 0.048(5) 0.026(4) -0.005(3) 0.007(3) 0.001(4)
C39 0.040(4) 0.045(5) 0.026(4) 0.001(3) -0.003(3) -0.009(4)
C40 0.027(4) 0.033(4) 0.026(4) 0.005(3) -0.002(3) 0.007(3)
Cl2 0.0540(13) 0.0410(12) 0.0600(13) -0.0023(9) -0.0005(10) -0.0114(10)
Cl1 0.0435(12) 0.0556(13) 0.0544(13) -0.0009(9) -0.0030(9) 0.0083(11)
C44 0.069(6) 0.048(6) 0.035(4) 0.006(4) -0.008(4) 0.016(5)
C41 0.031(4) 0.050(5) 0.024(4) 0.004(3) 0.001(3) -0.001(4)
C45 0.033(4) 0.045(5) 0.030(4) 0.008(3) 0.003(3) -0.001(4)
C42 0.053(5) 0.061(6) 0.024(4) 0.004(4) -0.001(3) 0.006(5)
C46 0.053(5) 0.042(5) 0.032(4) 0.003(3) -0.008(3) 0.001(4)
C43 0.103(8) 0.041(5) 0.036(5) -0.003(4) -0.006(5) -0.012(6)

loop_
_atom_type_symbol
_atom_type_description
_atom_type_scat_dispersion_real
_atom_type_scat_dispersion_imag
_atom_type_scat_source
C C 0.0033 0.0016 'International Tables Vol C Tables 4.2.6.8 and 6.1.1.4'
H H 0.0000 0.0000 'International Tables Vol C Tables 4.2.6.8 and 6.1.1.4'
S S 0.1246 0.1234 'International Tables Vol C Tables 4.2.6.8 and 6.1.1.4'
Cl Cl 0.1484 0.1585 'International Tables Vol C Tables 4.2.6.8 and 6.1.1.4'
Mn Mn 0.3368 0.7283 'International Tables Vol C Tables 4.2.6.8 and 6.1.1.4'
Br Br -0.2901 2.4595 'International Tables Vol C Tables 4.2.6.8 and 6.1.1.4'

loop_
_geom_angle_atom_site_label_1
_geom_angle_atom_site_label_2
_geom_angle_atom_site_label_3
_geom_angle
_geom_angle_site_symmetry_1
Br4 Mn1 Br1 110.88(6) .
Br4 Mn1 Br2 106.97(6) .
Br1 Mn1 Br2 109.62(6) .
Br4 Mn1 Br3 109.40(6) .
Br1 Mn1 Br3 109.01(6) .
Br2 Mn1 Br3 110.95(6) .
C7 S1 C8 101.1(3) .
C1 S2 C7 94.9(3) .
C6 S3 C2 94.7(3) .
C6 S4 C5 101.8(3) .
C3 S5 C4 101.9(3) .
C3 S6 C2 96.3(3) .
C1 S7 C10 94.5(3) .
C10 S8 C9 100.0(3) .
C2 C1 S2 123.9(5) .
C2 C1 S7 119.5(5) .
S2 C1 S7 116.6(4) .
C1 C2 S6 123.2(5) .
C1 C2 S3 122.7(5) .
S6 C2 S3 114.1(4) .
C6 C3 S6 116.6(5) .
C6 C3 S5 128.7(5) .
S6 C3 S5 114.6(4) .
C5 C4 S5 114.4(5) .
C4 C5 S4 115.2(5) .
C3 C6 S3 118.3(5) .
C3 C6 S4 128.3(5) .
S3 C6 S4 113.4(4) .
C10 C7 S1 128.5(5) .
C10 C7 S2 116.9(5) .
S1 C7 S2 114.6(4) .
C9 C8 S1 111.7(5) .
C8 C9 S8 110.9(5) .
C7 C10 S8 128.5(5) .
C7 C10 S7 117.0(5) .
S8 C10 S7 114.4(4) .
C11 S9 C15 95.3(3) .
C15 S10 C14 101.0(4) .
C12 S11 C13 101.0(4) .
C12 S12 C11 94.0(3) .
C11 C11 S9 123.8(7) 3_655
C11 C11 S12 120.2(7) 3_655
S9 C11 S12 116.1(3) .
C15 C12 S12 117.5(5) .
C15 C12 S11 128.7(5) .
S12 C12 S11 113.8(4) .
C14 C13 S11 115.1(6) .
C13 C14 S10 115.5(5) .
C12 C15 S9 117.2(5) .
C12 C15 S10 128.2(5) .
S9 C15 S10 114.6(4) .
C16 S13 C17 93.6(3) .
C17 S14 C18 99.3(4) .
C20 S15 C19 101.7(3) .
C16 S16 C20 95.0(3) .
C16 C16 S13 122.4(7) 3_575
C16 C16 S16 121.2(8) 3_575
S13 C16 S16 116.4(3) .
C20 C17 S14 128.8(5) .
C20 C17 S13 118.9(5) .
S14 C17 S13 112.2(5) .
C19 C18 S14 114.8(5) .
C18 C19 S15 112.9(5) .
C17 C20 S15 129.2(5) .
C17 C20 S16 116.0(5) .
S15 C20 S16 114.7(4) .
C23 S17 C25 101.8(3) .
C23 S18 C22 95.5(3) .
C21 S19 C30 95.1(3) .
C30 S20 C29 100.9(3) .
C26 S21 C28 101.2(3) .
C21 S22 C26 95.7(3) .
C22 S23 C24 95.2(3) .
C24 S24 C27 101.3(3) .
C22 C21 S22 122.3(5) .
C22 C21 S19 121.9(5) .
S22 C21 S19 115.8(4) .
C21 C22 S23 122.6(6) .
C21 C22 S18 122.4(5) .
S23 C22 S18 115.0(4) .
C24 C23 S17 128.6(5) .
C24 C23 S18 116.9(5) .
S17 C23 S18 114.5(4) .
C23 C24 S24 128.8(5) .
C23 C24 S23 117.4(5) .
S24 C24 S23 113.9(4) .
C27 C25 S17 113.9(5) .
C30 C26 S21 128.3(5) .
C30 C26 S22 116.2(5) .
S21 C26 S22 115.5(4) .
C25 C27 S24 115.4(5) .
C29 C28 S21 112.7(5) .
C28 C29 S20 112.2(5) .
C26 C30 S20 128.1(5) .
C26 C30 S19 117.1(5) .
S20 C30 S19 114.8(4) .
C32 S25 C31 95.0(3) .
C32 S26 C33 100.4(3) .
C35 S27 C34 101.3(3) .
C31 S28 C35 95.1(3) .
C31 C31 S25 123.1(7) 4_475
C31 C31 S28 122.2(7) 4_475
S25 C31 S28 114.7(3) .
C35 C32 S25 118.2(5) .
C35 C32 S26 128.3(5) .
S25 C32 S26 113.5(4) .
C34 C33 S26 116.5(6) .
C33 C34 S27 116.1(5) .
C32 C35 S28 117.0(5) .
C32 C35 S27 129.1(5) .
S28 C35 S27 113.8(4) .
C36 S29 C37 95.1(3) .
C37 S30 C38 101.6(3) .
C40 S31 C39 101.1(3) .
C36 S32 C40 95.0(3) .
C36 C36 S29 123.3(7) 4_665
C36 C36 S32 121.3(7) 4_665
S29 C36 S32 115.3(3) .
C40 C37 S29 117.9(4) .
C40 C37 S30 127.8(4) .
S29 C37 S30 114.3(4) .
C39 C38 S30 114.8(5) .
C38 C39 S31 114.5(5) .
C37 C40 S31 129.3(5) .
C37 C40 S32 116.7(4) .
S31 C40 S32 114.1(4) .
C45 C44 C43 120.4(8) .
C46 C41 C42 118.8(7) .
C46 C41 Cl1 121.7(6) .
C42 C41 Cl1 119.4(6) .
C44 C45 C46 120.6(7) .
C43 C42 C41 119.7(8) .
C41 C46 C45 119.4(7) .
C41 C46 Cl2 121.0(6) .
C45 C46 Cl2 119.6(6) .
C42 C43 C44 120.9(8) .

loop_
_geom_bond_atom_site_label_1
_geom_bond_atom_site_label_2
_geom_bond_distance
_geom_bond_site_symmetry_2
Mn1 Br4 2.5035(17) .
Mn1 Br1 2.5051(17) .
Mn1 Br2 2.5120(17) .
Mn1 Br3 2.5208(17) .
S1 C7 1.747(7) .
S1 C8 1.810(6) .
S2 C1 1.711(7) .
S2 C7 1.753(7) .
S3 C6 1.745(7) .
S3 C2 1.760(7) .
S4 C6 1.759(7) .
S4 C5 1.829(7) .
S5 C3 1.741(7) .
S5 C4 1.802(7) .
S6 C3 1.734(6) .
S6 C2 1.737(7) .
S7 C1 1.736(7) .
S7 C10 1.750(6) .
S8 C10 1.750(7) .
S8 C9 1.818(7) .
C1 C2 1.370(8) .
C3 C6 1.330(9) .
C4 C5 1.474(9) .
C7 C10 1.343(9) .
C8 C9 1.523(9) .
S9 C11 1.709(7) .
S9 C15 1.731(7) .
S10 C15 1.750(7) .
S10 C14 1.799(7) .
S11 C12 1.755(7) .
S11 C13 1.789(8) .
S12 C12 1.742(7) .
S12 C11 1.745(7) .
C11 C11 1.401(11) 3_655
C12 C15 1.336(9) .
C13 C14 1.467(10) .
S13 C16 1.727(7) .
S13 C17 1.767(7) .
S14 C17 1.765(7) .
S14 C18 1.827(7) .
S15 C20 1.732(7) .
S15 C19 1.820(7) .
S16 C16 1.738(7) .
S16 C20 1.759(7) .
C16 C16 1.405(11) 3_575
C17 C20 1.318(9) .
C18 C19 1.476(10) .
S17 C23 1.732(7) .
S17 C25 1.811(7) .
S18 C23 1.741(7) .
S18 C22 1.750(8) .
S19 C21 1.739(7) .
S19 C30 1.751(7) .
S20 C30 1.741(7) .
S20 C29 1.791(7) .
S21 C26 1.732(6) .
S21 C28 1.812(7) .
S22 C21 1.731(7) .
S22 C26 1.751(7) .
S23 C22 1.738(7) .
S23 C24 1.753(7) .
S24 C24 1.735(7) .
S24 C27 1.806(7) .
C21 C22 1.370(8) .
C23 C24 1.349(9) .
C25 C27 1.487(9) .
C26 C30 1.371(9) .
C28 C29 1.518(9) .
S25 C32 1.740(7) .
S25 C31 1.745(7) .
S26 C32 1.762(7) .
S26 C33 1.796(7) .
S27 C35 1.750(7) .
S27 C34 1.790(7) .
S28 C31 1.749(7) .
S28 C35 1.750(6) .
C31 C31 1.345(12) 4_475
C32 C35 1.324(9) .
C33 C34 1.460(9) .
S29 C36 1.730(6) .
S29 C37 1.735(6) .
S30 C37 1.755(6) .
S30 C38 1.790(6) .
S31 C40 1.745(6) .
S31 C39 1.800(6) .
S32 C36 1.743(6) .
S32 C40 1.747(6) .
C36 C36 1.369(11) 4_665
C37 C40 1.340(8) .
C38 C39 1.504(9) .
Cl2 C46 1.714(7) .
Cl1 C41 1.729(7) .
C44 C45 1.329(9) .
C44 C43 1.419(11) .
C41 C46 1.388(9) .
C41 C42 1.434(10) .
C45 C46 1.397(9) .
C42 C43 1.318(10) .
